data_2000279
loop_
_publ_author_name
'Robinson, P. D.'
'Ali, I. A.'
'Hinckley, C. C.'

_publ_section_title
;Structures of
 <i>c</i>-acetonitrile-<i>ab</i>-dibromo-<i>d</i>-carbonyl-<i>ef</i>-bis(triphenylphosphine)osmium(2+)
 and
 <i>b</i>-acetonitrile-<i>af</i>-dibromo-<i>d</i>-carbonyl-<i>ce</i>-bis(triphenylphosphine)osmium(2+)
;
_journal_issue 7
_journal_name_full 'Acta Crystallographica Section C'
_journal_page_first 1397
_journal_page_last 1401
_journal_paper_doi 10.1107/S0108270191000173
_journal_volume 47
_journal_year 1991
_chemical_formula_sum 'C39 H33 Br2 N O Os P2'
_space_group_IT_number 14
_space_group_name_Hall '-P 2yn'
_space_group_name_H-M_alt 'P 1 21/n 1'
_symmetry_cell_setting monoclinic
_symmetry_space_group_name_H-M 'P 1 21/n 1'
_cell_angle_alpha 90
_cell_angle_beta 91.15(5)
_cell_angle_gamma 90
_cell_formula_units_Z 4
_cell_length_a 10.326(5)
_cell_length_b 15.461(10)
_cell_length_c 22.961(8)
_cell_volume 3665(3)
_diffrn_radiation_type Mo
_diffrn_radiation_wavelength 0.71069
_exptl_absorpt_coefficient_mu 5.758
_exptl_crystal_density_diffrn 1.710
_exptl_crystal_F_000 1832
_cod_data_source_file cr0287.cif
_cod_data_source_block cr0287b
_cod_original_cell_volume 3665(5)
_cod_original_sg_symbol_H-M P21/n
_cod_original_formula_sum 'Br2 C39 H33 N1 O1 P2 Os1'
_cod_database_code 2000279

loop_
_space_group_symop_id
_space_group_symop_operation_xyz
1 x,y,z
2 -x+1/2,y+1/2,-z+1/2
3 -x,-y,-z
4 x+1/2,-y+1/2,z+1/2

loop_
_atom_site_label
_atom_site_fract_x
_atom_site_fract_y
_atom_site_fract_z
Os(1) .96184(7) .22537(5) .65042(4)
Br(1) 1.1467(2) .31240(10) .69750(10)
Br(2) .8114(2) .1104(2) .60910(10)
P(1) .8741(5) .1982(3) .7444(2)
P(2) 1.0535(5) .2443(3) .5566(2)
N(1) 1.091(2) .1190(10) .6652(7)
C(1) .950(2) .1080(10) .7800(10)
C(2) .910(2) .0210(10) .7670(10)
C(3) .975(3) -.046(2) .791(2)
C(4) 1.075(4) -.035(3) .826(2)
C(5) 1.117(3) .047(3) .8410(10)
C(6) 1.056(2) .117(2) .8150(10)
C(7) .699(2) .1740(10) .7490(9)
C(8) .612(2) .2100(10) .7110(10)
C(9) .478(2) .200(2) .7200(10)
C(10) .435(2) .154(2) .7650(10)
C(11) .521(2) .114(2) .8020(10)
C(12) .654(2) .125(2) .7950(10)
C(13) .883(2) .2840(10) .7981(8)
C(14) .896(2) .3690(10) .7810(10)
C(15) .888(2) .4350(10) .8230(10)
C(16) .874(2) .418(2) .8810(10)
C(17) .868(2) .332(2) .8980(10)
C(18) .873(2) .2650(10) .8570(10)
C(19) 1.126(2) .3490(10) .5360(10)
C(20) 1.204(4) .356(2) .4900(10)
C(21) 1.258(5) .433(2) .470(2)
C(22) 1.215(3) .506(2) .4990(10)
C(23) 1.139(3) .5010(10) .5460(10)
C(24) 1.093(2) .4250(10) .5650(10)
C(25) 1.184(2) .1680(10) .5470(10)
C(26) 1.151(2) .0810(10) .5290(10)
C(27) 1.243(4) .015(2) .5270(10)
C(28) 1.366(3) .040(3) .5440(10)
C(29) 1.410(3) .118(3) .5630(10)
C(30) 1.309(2) .184(2) .5650(10)
C(31) .949(2) .2280(10) .4921(9)
C(32) .998(3) .202(2) .4410(10)
C(33) .926(3) .197(2) .3910(10)
C(34) .795(3) .216(2) .3920(10)
C(35) .741(2) .2410(10) .4440(10)
C(36) .820(2) .2460(10) .4930(10)
C(37) 1.159(2) .064(2) .6750(10)
C(38) 1.243(2) -.0060(10) .6870(10)
O(1) .7930(10) .3682(8) .6314(5)
C(39) .840(2) .3290(10) .6370(10)
H(1) .8385 .0104 .7410
H(2) .9471 -.1035 .7831
H(3) 1.1199 -.0838 .8415
H(4) 1.1868 .0556 .8685
H(5) 1.0886 .1737 .8225
H(6) .6414 .2416 .6782
H(7) .4181 .2254 .6930
H(8) .3447 .1486 .7709
H(9) .4903 .0786 .8327
H(10) .7141 .0999 .8221
H(11) .9115 .3833 .7412
H(12) .8912 .4933 .8100
H(13) .8689 .4639 .9081
H(14) .8594 .3189 .9380
H(15) .8702 .2071 .8702
H(16) 1.2239 .3046 .4704
H(17) 1.3176 .4349 .4387
H(18) 1.2414 .5614 .4853
H(19) 1.1169 .5556 .5660
H(20) 1.0387 .4225 .5979
H(21) 1.0643 .0680 .5178
H(22) 1.2224 -.0425 .5159
H(23) 1.4300 -.0043 .5412
H(24) 1.4978 .1291 .5740
H(25) 1.3302 .2403 .5791
H(26) 1.0873 .1866 .4398
H(27) .9645 .1803 .3554
H(28) .7436 .2125 .3572
H(29) .6517 .2539 .4460
H(30) .7834 .2626 .5290
H(31) 1.2119 -.0571 .6684
H(32) 1.2471 -.0160 .7283
H(33) 1.3278 .0064 .6741
